data_4349495
loop_
_publ_author_name
'Rajendran, Natesan Mannangatti'
'Xi, Yanxia'
'Zhang, Wenjuan'
'Braunstein, Pierre'
'Liang, Tongling'
'Sun, Wen-Hua'

_publ_section_title
;
 Magnesium and aluminum complexes bearing bis(5,6,7-trihydro
 quinolyl)-fused benzodiazepines for \e-caprolactone polymerization
;
_journal_issue 10
_journal_name_full 'Inorganic Chemistry Frontiers'
_journal_page_first 1317
_journal_paper_doi 10.1039/C6QI00177G
_journal_volume 3
_journal_year 2016
_chemical_absolute_configuration ad
_chemical_formula_moiety 'C48 H42 Br2 Mg2 N8, 2(C2 H3 N)'
_chemical_formula_sum 'C52 H48 Br2 Mg2 N10'
_chemical_formula_weight 1021.44
_space_group_crystal_system orthorhombic
_space_group_IT_number 33
_space_group_name_Hall 'P 2c -2n'
_space_group_name_H-M_alt 'P n a 21'
_atom_sites_solution_hydrogens geom
_atom_sites_solution_primary direct
_atom_sites_solution_secondary difmap
_audit_creation_date 2015-12-23
_audit_creation_method
;
Olex2 1.2
(compiled 2015.09.30 svn.r3233 for OlexSys, GUI svn.r5103)
;
_audit_update_record
;
2016-06-01 deposited with the CCDC.
2016-08-18 downloaded from the CCDC.
;
_cell_angle_alpha 90.00
_cell_angle_beta 90.00
_cell_angle_gamma 90.00
_cell_formula_units_Z 4
_cell_length_a 17.232(3)
_cell_length_b 16.286(3)
_cell_length_c 16.384(3)
_cell_measurement_reflns_used 15268
_cell_measurement_temperature 173.1500
_cell_measurement_theta_max 27.4780
_cell_measurement_theta_min 1.2503
_cell_volume 4598.0(14)
_computing_cell_refinement 'CrystalClear (Rigaku Inc., 2007)'
_computing_data_collection 'CrystalClear (Rigaku Inc., 2007)'
_computing_data_reduction 'CrystalClear (Rigaku Inc., 2007)'
_computing_molecular_graphics 'Olex2 (Dolomanov et al., 2009)'
_computing_publication_material 'Olex2 (Dolomanov et al., 2009)'
_computing_structure_refinement 'ShelXL (Sheldrick, 2015)'
_computing_structure_solution
;
????
;
_diffrn_ambient_temperature 173.1500
_diffrn_detector_area_resol_mean 28.5714
_diffrn_measured_fraction_theta_full 0.999
_diffrn_measured_fraction_theta_max 0.999
_diffrn_measurement_details
;
scan:
	Number of images: 360
	           Slice: -110.0000 - 70.0000
	     Image width: 0.5000
	        Exp time: 3.0000
	   Rotation axis: Omega
	           Omega: 0.0000
	             Chi: 45.0000
	             Phi: 270.0000
	             XTD: 45.0199
	          2theta: -20.2246
scan:
	Number of images: 240
	           Slice: -80.0000 - 40.0000
	     Image width: 0.5000
	        Exp time: 3.0000
	   Rotation axis: Omega
	           Omega: 0.0000
	             Chi: 45.0000
	             Phi: 90.0000
	             XTD: 45.0199
	          2theta: -20.2246
;
_diffrn_measurement_device
;
Saturn724+ (2x2 bin mode)
;
_diffrn_measurement_device_details
;
AFC10: Fixed Chi 2 circle
;
_diffrn_measurement_device_type 'multiwire proportional'
_diffrn_orient_matrix_type d*Trek
_diffrn_orient_matrix_UB_11 -0.0143
_diffrn_orient_matrix_UB_12 -0.0189
_diffrn_orient_matrix_UB_13 0.0567
_diffrn_orient_matrix_UB_21 -0.0593
_diffrn_orient_matrix_UB_22 0.0061
_diffrn_orient_matrix_UB_23 -0.0129
_diffrn_orient_matrix_UB_31 -0.0016
_diffrn_orient_matrix_UB_32 -0.0549
_diffrn_orient_matrix_UB_33 -0.0187
_diffrn_radiation_detector CCD
_diffrn_radiation_type MoK\a
_diffrn_radiation_wavelength 0.71073
_diffrn_reflns_av_R_equivalents 0.0532
_diffrn_reflns_av_unetI/netI 0.0552
_diffrn_reflns_limit_h_max 22
_diffrn_reflns_limit_h_min -22
_diffrn_reflns_limit_k_max 21
_diffrn_reflns_limit_k_min -21
_diffrn_reflns_limit_l_max 21
_diffrn_reflns_limit_l_min -21
_diffrn_reflns_number 30843
_diffrn_reflns_theta_full 27.48
_diffrn_reflns_theta_max 27.48
_diffrn_reflns_theta_min 1.72
_diffrn_source 'Rotating Anode'
_diffrn_source_current 24.0000
_diffrn_source_power 1.2000
_diffrn_source_voltage 50.0000
_exptl_absorpt_coefficient_mu 1.840
_exptl_absorpt_correction_T_max 1.0000
_exptl_absorpt_correction_T_min 0.8034
_exptl_absorpt_correction_type multi-scan
_exptl_crystal_colour red
_exptl_crystal_colour_primary red
_exptl_crystal_density_diffrn 1.476
_exptl_crystal_density_method 'not measured'
_exptl_crystal_description block
_exptl_crystal_F_000 2096
_exptl_crystal_size_max 0.192
_exptl_crystal_size_mid 0.186
_exptl_crystal_size_min 0.103
_refine_diff_density_max 0.593
_refine_diff_density_min -0.521
_refine_diff_density_rms 0.080
_refine_ls_abs_structure_details 'Flack H D (1983), Acta Cryst. A39, 876-881'
_refine_ls_abs_structure_Flack 0.012(6)
_refine_ls_extinction_method none
_refine_ls_goodness_of_fit_ref 1.080
_refine_ls_hydrogen_treatment constr
_refine_ls_matrix_type full
_refine_ls_number_parameters 597
_refine_ls_number_reflns 10110
_refine_ls_number_restraints 1
_refine_ls_restrained_S_all 1.080
_refine_ls_R_factor_all 0.0492
_refine_ls_R_factor_gt 0.0453
_refine_ls_shift/su_max 0.000
_refine_ls_shift/su_mean 0.000
_refine_ls_structure_factor_coef Fsqd
_refine_ls_weighting_details 'calc w=1/[\s^2^(Fo^2^)+(0.0469P)^2^+1.5834P] where P=(Fo^2^+2Fc^2^)/3'
_refine_ls_weighting_scheme calc
_refine_ls_wR_factor_gt 0.1007
_refine_ls_wR_factor_ref 0.1073
_reflns_number_gt 9493
_reflns_number_total 10110
_reflns_threshold_expression >2sigma(I)
_cod_data_source_file c6qi00177g2.cif
_cod_data_source_block C1
_cod_depositor_comments
;
The following automatic conversions were performed:

data item '_exptl_absorpt_correction_type' value 'Multi-scan' was
changed to 'multi-scan' in accordance with the
/home/saulius/struct/COD-crude-data/automatic-downloads/DataCite-retrospective/RSC/depositions/lib/dictionaries/cif_core.dic
dictionary named 'cif_core.dic' version 2.4.2 last updated on
2011-04-26.

Automatic conversion script
Id: cif_fix_values 6909 2019-04-08 15:41:33Z antanas 
;
_cod_original_cell_volume 4597.9(16)
_cod_database_code 4349495
_diffrn_number_total 5833
_olex2_refinement_description
;
1. Fixed Uiso
 At 1.2 times of:
  All C(H) groups, All C(H,H) groups, All N(H) groups
 At 1.5 times of:
  All C(H,H,H) groups
2.a Ternary CH refined with riding coordinates:
 N1AA(H1AA), N5(H5)
2.b Secondary CH2 refined with riding coordinates:
 C16(H16A,H16B), C41(H41A,H41B), C42(H42A,H42B), C43(H43A,H43B), C47(H47A,
 H47B), C53(H53A,H53B), C57(H57A,H57B), C62(H62A,H62B), C64(H64A,H64B),
 C67(H67A,H67B)
2.c Aromatic/amide H refined with riding coordinates:
 C11(H11), C17(H17), C23(H23), C26(H26), C27(H27), C30(H30), C32(H32),
 C33(H33), C34(H34), C36(H36), C37(H37), C38(H38), C39(H39), C48(H48), C49(H49),
  C50(H50), C54(H54), C56(H56), C63(H63), C68(H68)
2.d Idealised Me refined as rotating group:
 C3(H3A,H3B,H3C), C1AA(H1AB,H1AC,H1AD)
;
_olex2_submission_special_instructions 'No special instructions were received'

loop_
_space_group_symop_id
_space_group_symop_operation_xyz
1 'x, y, z'
2 '-x, -y, z+1/2'
3 'x+1/2, -y+1/2, z'
4 '-x+1/2, y+1/2, z+1/2'

loop_
_atom_site_label
_atom_site_type_symbol
_atom_site_fract_x
_atom_site_fract_y
_atom_site_fract_z
_atom_site_U_iso_or_equiv
_atom_site_adp_type
_atom_site_occupancy
_atom_site_calc_flag
_atom_site_refinement_flags_posn
Br1 Br -0.04110(2) 0.41769(2) 0.26107(3) 0.03326(10) Uani 1 d .
Br2 Br 0.49792(2) 0.54359(2) 0.19397(3) 0.03558(10) Uani 1 d .
Mg3 Mg 0.10753(7) 0.42228(6) 0.28398(7) 0.0241(3) Uani 1 d .
Mg4 Mg 0.35895(7) 0.55993(6) 0.24760(7) 0.0230(2) Uani 1 d .
N1 N 0.14263(16) 0.54242(14) 0.25460(19) 0.0202(5) Uani 1 d .
N0AA N 0.30494(17) 0.44689(16) 0.23056(17) 0.0211(6) Uani 1 d .
C0AA C 0.2840(2) 0.4237(2) 0.1514(2) 0.0229(7) Uani 1 d .
N1AA N 0.16969(16) 0.34238(16) 0.19302(19) 0.0237(6) Uani 1 d .
H1AA H 0.1318 0.3145 0.1660 0.028 Uiso 1 calc R
N5 N 0.27426(16) 0.63809(16) 0.18213(18) 0.0228(6) Uani 1 d .
H5 H 0.3034 0.6669 0.1457 0.027 Uiso 1 calc R
N6 N 0.36521(18) 0.50920(17) 0.36498(19) 0.0259(6) Uani 1 d .
C7 C 0.3302(2) 0.4357(2) 0.3737(2) 0.0223(7) Uani 1 d .
C9 C 0.3286(2) 0.74219(19) 0.2684(2) 0.0238(7) Uani 1 d .
C10 C 0.1492(2) 0.56364(19) 0.1724(2) 0.0213(7) Uani 1 d .
C11 C 0.1531(2) 0.5896(2) 0.0008(2) 0.0277(8) Uani 1 d .
H11 H 0.1550 0.5975 -0.0554 0.033 Uiso 1 calc R
C12 C 0.3255(2) 0.3983(2) 0.4503(2) 0.0293(8) Uani 1 d .
C13 C 0.2951(2) 0.3988(2) 0.2983(2) 0.0215(7) Uani 1 d .
C14 C 0.2518(2) 0.70088(18) 0.2471(2) 0.0226(7) Uani 1 d .
N15 N 0.38689(17) 0.68911(17) 0.28401(19) 0.0254(6) Uani 1 d .
C16 C 0.2570(2) 0.2154(2) 0.1971(3) 0.0327(8) Uani 1 d .
H16A H 0.2789 0.2424 0.1497 0.039 Uiso 1 calc R
H16B H 0.2998 0.1961 0.2305 0.039 Uiso 1 calc R
C17 C 0.3285(2) 0.4544(2) 0.0863(2) 0.0277(8) Uani 1 d .
H17 H 0.3727 0.4849 0.0981 0.033 Uiso 1 calc R
C18 C 0.1469(2) 0.6025(2) 0.4701(2) 0.0271(8) Uani 1 d .
N19 N 0.12747(18) 0.47396(18) 0.40129(19) 0.0247(6) Uani 1 d .
C20 C 0.2091(2) 0.60793(19) 0.1348(2) 0.0207(7) Uani 1 d .
C21 C 0.1490(2) 0.5536(2) 0.3991(2) 0.0219(7) Uani 1 d .
C22 C 0.20966(19) 0.27921(18) 0.2468(2) 0.0257(7) Uani 1 d .
C23 C 0.3589(3) 0.4378(2) 0.5162(3) 0.0367(9) Uani 1 d .
H23 H 0.3567 0.4134 0.5675 0.044 Uiso 1 calc R
C25 C 0.1430(2) 0.2378(2) 0.2916(2) 0.0273(7) Uani 1 d .
C26 C 0.0359(2) 0.2615(2) 0.3731(3) 0.0348(9) Uani 1 d .
H26 H 0.0022 0.2983 0.3981 0.042 Uiso 1 calc R
C27 C 0.3969(3) 0.5462(2) 0.4308(3) 0.0346(9) Uani 1 d .
H27 H 0.4207 0.5969 0.4236 0.041 Uiso 1 calc R
C28 C 0.2190(2) 0.6568(2) 0.3214(2) 0.0238(7) Uani 1 d .
C29 C 0.2193(2) 0.3759(2) 0.1305(2) 0.0250(7) Uani 1 d .
C30 C 0.2004(2) 0.3622(2) 0.0484(2) 0.0317(8) Uani 1 d .
H30 H 0.1578 0.3296 0.0357 0.038 Uiso 1 calc R
N31 N 0.09526(19) 0.29148(17) 0.3293(2) 0.0298(7) Uani 1 d .
C32 C 0.2435(3) 0.3959(2) -0.0136(2) 0.0364(9) Uani 1 d .
H32 H 0.2288 0.3885 -0.0678 0.044 Uiso 1 calc R
C33 C 0.4566(2) 0.7185(2) 0.3044(3) 0.0335(9) Uani 1 d .
H33 H 0.4967 0.6819 0.3154 0.040 Uiso 1 calc R
C34 C 0.2103(2) 0.6218(2) 0.0512(2) 0.0255(7) Uani 1 d .
H34 H 0.2500 0.6532 0.0286 0.031 Uiso 1 calc R
C35 C 0.1724(2) 0.58786(19) 0.3182(2) 0.0226(7) Uani 1 d .
C36 C 0.1240(2) 0.5668(3) 0.5426(2) 0.0338(9) Uani 1 d .
H36 H 0.1199 0.5984 0.5897 0.041 Uiso 1 calc R
C37 C 0.4125(2) 0.8558(2) 0.2934(3) 0.0375(9) Uani 1 d .
H37 H 0.4215 0.9120 0.2970 0.045 Uiso 1 calc R
C38 C 0.0911(2) 0.5335(2) 0.1193(2) 0.0251(7) Uani 1 d .
H38 H 0.0496 0.5045 0.1414 0.030 Uiso 1 calc R
C39 C 0.0935(2) 0.5458(2) 0.0358(2) 0.0305(8) Uani 1 d .
H39 H 0.0545 0.5241 0.0029 0.037 Uiso 1 calc R
C40 C 0.2597(2) 0.3230(2) 0.3082(2) 0.0264(8) Uani 1 d .
C41 C 0.1706(2) 0.6904(2) 0.4617(2) 0.0336(9) Uani 1 d .
H41A H 0.1852 0.7125 0.5145 0.040 Uiso 1 calc R
H41B H 0.1277 0.7226 0.4406 0.040 Uiso 1 calc R
C42 C 0.2384(2) 0.6948(2) 0.4039(2) 0.0293(8) Uani 1 d .
H42A H 0.2823 0.6661 0.4276 0.035 Uiso 1 calc R
H42B H 0.2532 0.7517 0.3961 0.035 Uiso 1 calc R
C43 C 0.2735(2) 0.8856(2) 0.2506(3) 0.0355(9) Uani 1 d .
H43A H 0.2808 0.9061 0.1955 0.043 Uiso 1 calc R
H43B H 0.2752 0.9322 0.2874 0.043 Uiso 1 calc R
C44 C 0.1305(2) 0.1532(2) 0.2941(3) 0.0367(9) Uani 1 d .
C47 C 0.1942(2) 0.8452(2) 0.2566(3) 0.0347(8) Uani 1 d .
H47A H 0.1813 0.8360 0.3135 0.042 Uiso 1 calc R
H47B H 0.1552 0.8812 0.2334 0.042 Uiso 1 calc R
C48 C 0.1072(2) 0.4839(3) 0.5452(2) 0.0352(9) Uani 1 d .
H48 H 0.0950 0.4582 0.5943 0.042 Uiso 1 calc R
C49 C 0.0226(3) 0.1787(3) 0.3826(3) 0.0415(10) Uani 1 d .
H49 H -0.0174 0.1600 0.4159 0.050 Uiso 1 calc R
C50 C 0.3957(3) 0.5128(3) 0.5074(2) 0.0369(9) Uani 1 d .
H50 H 0.4186 0.5393 0.5515 0.044 Uiso 1 calc R
C53 C 0.1942(2) 0.7639(2) 0.2113(2) 0.0297(8) Uani 1 d .
H53A H 0.2072 0.7737 0.1545 0.036 Uiso 1 calc R
H53B H 0.1423 0.7408 0.2130 0.036 Uiso 1 calc R
C54 C 0.1088(2) 0.4405(2) 0.4734(2) 0.0300(8) Uani 1 d .
H54 H 0.0964 0.3849 0.4749 0.036 Uiso 1 calc R
C56 C 0.3093(3) 0.4411(2) 0.0056(2) 0.0349(9) Uani 1 d .
H56 H 0.3404 0.4623 -0.0357 0.042 Uiso 1 calc R
C57 C 0.2832(3) 0.2717(2) 0.3814(3) 0.0387(10) Uani 1 d .
H57A H 0.2478 0.2257 0.3863 0.046 Uiso 1 calc R
H57B H 0.3348 0.2498 0.3721 0.046 Uiso 1 calc R
C62 C 0.1795(3) 0.0966(2) 0.2430(4) 0.0521(14) Uani 1 d .
H62A H 0.1486 0.0499 0.2256 0.062 Uiso 1 calc R
H62B H 0.2226 0.0762 0.2752 0.062 Uiso 1 calc R
C63 C 0.4707(3) 0.8023(3) 0.3098(3) 0.0416(10) Uani 1 d .
H63 H 0.5196 0.8214 0.3244 0.050 Uiso 1 calc R
C64 C 0.2831(3) 0.3183(3) 0.4588(3) 0.0427(11) Uani 1 d .
H64A H 0.3075 0.2856 0.5011 0.051 Uiso 1 calc R
H64B H 0.2299 0.3288 0.4753 0.051 Uiso 1 calc R
C66 C 0.3394(2) 0.82744(19) 0.2714(2) 0.0289(8) Uani 1 d .
C67 C 0.2100(3) 0.1417(3) 0.1689(3) 0.0498(13) Uani 1 d .
H67A H 0.1670 0.1598 0.1351 0.060 Uiso 1 calc R
H67B H 0.2424 0.1054 0.1367 0.060 Uiso 1 calc R
C68 C 0.0699(3) 0.1237(2) 0.3417(3) 0.0427(10) Uani 1 d .
H68 H 0.0611 0.0675 0.3459 0.051 Uiso 1 calc R
N2 N 0.6229(2) 0.2481(3) 0.5739(3) 0.0510(10) Uani 1 d .
C3 C 0.4736(3) 0.2474(3) 0.5924(3) 0.0498(12) Uani 1 d .
H3A H 0.4490 0.2523 0.5400 0.075 Uiso 1 calc GR
H3B H 0.4583 0.2927 0.6263 0.075 Uiso 1 calc GR
H3C H 0.4581 0.1968 0.6176 0.075 Uiso 1 calc GR
C2AA C 0.5570(3) 0.2482(3) 0.5821(3) 0.0386(10) Uani 1 d .
C2 C 0.5001(3) 0.7118(3) 0.5955(5) 0.0594(15) Uani 1 d .
N4 N 0.4649(4) 0.7240(4) 0.5387(5) 0.106(2) Uani 1 d .
C1AA C 0.5454(3) 0.6950(3) 0.6677(4) 0.0577(14) Uani 1 d .
H1AB H 0.5986 0.6862 0.6527 0.087 Uiso 1 calc GR
H1AC H 0.5256 0.6468 0.6942 0.087 Uiso 1 calc GR
H1AD H 0.5421 0.7409 0.7044 0.087 Uiso 1 calc GR

loop_
_atom_site_aniso_label
_atom_site_aniso_U_11
_atom_site_aniso_U_22
_atom_site_aniso_U_33
_atom_site_aniso_U_23
_atom_site_aniso_U_13
_atom_site_aniso_U_12
Br1 0.02896(18) 0.02894(16) 0.0419(2) 0.00061(17) -0.00120(18) -0.00283(13)
Br2 0.02746(18) 0.03210(17) 0.0472(2) -0.00045(18) 0.00715(18) -0.00197(14)
Mg3 0.0272(6) 0.0195(5) 0.0254(6) -0.0001(4) 0.0007(5) -0.0022(4)
Mg4 0.0244(6) 0.0190(5) 0.0256(6) 0.0020(5) -0.0027(5) -0.0012(4)
N1 0.0203(13) 0.0185(11) 0.0216(14) -0.0007(11) 0.0001(13) -0.0011(9)
N0AA 0.0211(14) 0.0206(12) 0.0215(14) -0.0004(10) 0.0029(12) -0.0017(11)
C0AA 0.0259(18) 0.0202(15) 0.0225(17) -0.0031(13) 0.0029(15) 0.0022(13)
N1AA 0.0256(14) 0.0218(12) 0.0236(14) -0.0014(12) -0.0035(14) -0.0015(11)
N5 0.0232(14) 0.0211(13) 0.0241(15) 0.0003(11) 0.0026(13) -0.0015(11)
N6 0.0308(16) 0.0213(13) 0.0256(16) -0.0007(12) -0.0046(13) -0.0029(12)
C7 0.0198(17) 0.0224(15) 0.0247(18) 0.0033(13) 0.0009(15) 0.0011(13)
C9 0.0270(17) 0.0199(14) 0.0246(17) 0.0013(13) 0.0016(16) -0.0025(12)
C10 0.0234(17) 0.0186(14) 0.0218(17) -0.0013(12) -0.0006(14) 0.0018(13)
C11 0.036(2) 0.0265(17) 0.0206(18) 0.0026(14) -0.0044(16) 0.0050(15)
C12 0.031(2) 0.0333(18) 0.0234(18) 0.0059(14) -0.0004(16) -0.0020(15)
C13 0.0224(17) 0.0195(14) 0.0225(17) 0.0030(13) 0.0028(14) 0.0012(13)
C14 0.0279(17) 0.0165(13) 0.0235(18) 0.0004(13) -0.0012(15) 0.0016(12)
N15 0.0238(14) 0.0223(13) 0.0300(16) 0.0015(12) -0.0043(13) -0.0030(11)
C16 0.0326(19) 0.0222(15) 0.043(2) -0.0034(16) 0.002(2) -0.0001(14)
C17 0.032(2) 0.0268(17) 0.0243(18) -0.0017(14) 0.0047(17) -0.0015(14)
C18 0.0257(19) 0.0291(17) 0.0264(19) -0.0041(15) 0.0016(16) -0.0025(15)
N19 0.0256(16) 0.0258(14) 0.0228(15) 0.0009(11) 0.0008(13) 0.0008(12)
C20 0.0222(17) 0.0172(14) 0.0227(17) 0.0010(12) -0.0029(14) -0.0005(12)
C21 0.0191(17) 0.0224(15) 0.0240(17) -0.0017(13) -0.0016(14) 0.0023(12)
C22 0.0250(16) 0.0156(13) 0.036(2) 0.0008(14) -0.0030(16) 0.0022(12)
C23 0.049(3) 0.035(2) 0.026(2) 0.0049(16) -0.0064(19) -0.0004(18)
C25 0.0286(18) 0.0237(16) 0.0296(18) 0.0007(14) -0.0031(15) -0.0027(14)
C26 0.034(2) 0.0311(19) 0.039(2) 0.0024(17) 0.0056(18) -0.0020(16)
C27 0.047(3) 0.0250(17) 0.032(2) 0.0020(14) -0.0088(19) -0.0040(16)
C28 0.0269(18) 0.0214(15) 0.0232(17) -0.0029(13) -0.0042(15) 0.0001(13)
C29 0.0298(18) 0.0195(15) 0.0257(19) -0.0019(13) -0.0002(16) 0.0024(14)
C30 0.041(2) 0.0246(16) 0.0296(19) -0.0043(15) -0.0033(18) 0.0031(16)
N31 0.0323(17) 0.0219(13) 0.0352(18) -0.0006(12) 0.0045(15) -0.0036(12)
C32 0.054(3) 0.033(2) 0.0227(19) -0.0060(16) -0.0013(19) 0.0048(19)
C33 0.028(2) 0.0295(18) 0.043(2) -0.0019(16) -0.0067(17) -0.0034(15)
C34 0.0320(19) 0.0232(16) 0.0214(17) 0.0029(13) -0.0004(15) -0.0019(14)
C35 0.0233(17) 0.0195(15) 0.0250(17) -0.0024(12) 0.0000(15) 0.0015(12)
C36 0.031(2) 0.048(2) 0.0221(18) -0.0052(17) 0.0025(17) -0.0034(18)
C37 0.038(2) 0.0242(17) 0.050(2) -0.0057(16) -0.002(2) -0.0104(16)
C38 0.0263(18) 0.0214(15) 0.0275(18) 0.0001(13) -0.0011(16) -0.0016(13)
C39 0.035(2) 0.0324(18) 0.0245(19) -0.0018(15) -0.0115(17) -0.0010(16)
C40 0.0263(18) 0.0224(15) 0.031(2) 0.0034(14) -0.0024(16) 0.0002(14)
C41 0.040(2) 0.0320(18) 0.029(2) -0.0082(15) 0.0027(18) -0.0034(17)
C42 0.038(2) 0.0243(16) 0.0261(18) -0.0051(14) -0.0015(17) -0.0064(15)
C43 0.048(2) 0.0174(14) 0.042(2) 0.0004(16) -0.002(2) 0.0028(15)
C44 0.033(2) 0.0241(17) 0.053(3) 0.0068(17) -0.003(2) -0.0048(15)
C47 0.037(2) 0.0235(15) 0.044(2) 0.0002(18) -0.008(2) 0.0070(14)
C48 0.036(2) 0.046(2) 0.0244(19) 0.0070(17) 0.0043(18) -0.0097(18)
C49 0.043(2) 0.037(2) 0.045(3) 0.0092(19) 0.009(2) -0.0121(19)
C50 0.048(3) 0.037(2) 0.026(2) 0.0004(16) -0.0115(19) -0.0028(18)
C53 0.035(2) 0.0231(15) 0.030(2) -0.0004(14) -0.0050(17) 0.0059(14)
C54 0.031(2) 0.0343(18) 0.0249(19) 0.0069(15) 0.0011(17) -0.0016(16)
C56 0.050(3) 0.0308(19) 0.0241(19) 0.0019(15) 0.0077(19) 0.0044(18)
C57 0.046(2) 0.0305(19) 0.039(2) 0.0130(17) -0.012(2) -0.0110(17)
C62 0.039(2) 0.0188(16) 0.098(4) -0.007(2) 0.009(3) -0.0048(15)
C63 0.036(2) 0.032(2) 0.057(3) -0.0025(19) -0.008(2) -0.0121(17)
C64 0.050(3) 0.042(2) 0.036(2) 0.0164(18) -0.004(2) -0.012(2)
C66 0.0346(19) 0.0174(14) 0.035(2) -0.0004(14) 0.0005(17) -0.0028(13)
C67 0.045(3) 0.034(2) 0.071(4) -0.018(2) 0.009(2) 0.0045(19)
C68 0.043(2) 0.0213(17) 0.064(3) 0.0051(18) -0.001(2) -0.0071(17)
N2 0.040(2) 0.062(3) 0.051(2) -0.026(2) 0.0020(19) -0.0077(19)
C3 0.040(2) 0.054(3) 0.055(3) -0.013(2) 0.015(2) -0.011(2)
C2AA 0.038(2) 0.039(2) 0.038(2) -0.0173(18) 0.004(2) -0.0054(18)
C2 0.047(3) 0.046(3) 0.085(4) 0.004(3) 0.004(3) 0.000(2)
N4 0.095(5) 0.091(5) 0.132(6) 0.014(4) -0.040(5) -0.001(4)
C1AA 0.059(3) 0.039(3) 0.076(4) -0.010(2) 0.000(3) 0.004(2)

loop_
_atom_type_symbol
_atom_type_description
_atom_type_scat_dispersion_real
_atom_type_scat_dispersion_imag
_atom_type_scat_source
C C 0.0033 0.0016 'International Tables Vol C Tables 4.2.6.8 and 6.1.1.4'
H H 0.0000 0.0000 'International Tables Vol C Tables 4.2.6.8 and 6.1.1.4'
Br Br -0.2901 2.4595 'International Tables Vol C Tables 4.2.6.8 and 6.1.1.4'
Mg Mg 0.0486 0.0363 'International Tables Vol C Tables 4.2.6.8 and 6.1.1.4'
N N 0.0061 0.0033 'International Tables Vol C Tables 4.2.6.8 and 6.1.1.4'

loop_
_geom_angle_atom_site_label_1
_geom_angle_atom_site_label_2
_geom_angle_atom_site_label_3
_geom_angle
N1 Mg3 Br1 106.14(9)
N1 Mg3 N1AA 104.45(12)
N1 Mg3 N19 78.01(12)
N1 Mg3 N31 167.47(13)
N1AA Mg3 Br1 110.99(9)
N1AA Mg3 N31 73.61(11)
N19 Mg3 Br1 107.59(9)
N19 Mg3 N1AA 138.66(12)
N19 Mg3 N31 95.21(12)
N31 Mg3 Br1 85.88(9)
N0AA Mg4 Br2 106.25(9)
N0AA Mg4 N5 98.56(12)
N0AA Mg4 N6 78.31(12)
N0AA Mg4 N15 164.32(13)
N5 Mg4 Br2 120.61(9)
N5 Mg4 N15 74.36(11)
N6 Mg4 Br2 103.03(10)
N6 Mg4 N5 134.84(13)
N6 Mg4 N15 96.60(12)
N15 Mg4 Br2 89.31(9)
C10 N1 Mg3 118.3(2)
C35 N1 Mg3 115.7(2)
C35 N1 C10 124.6(3)
C0AA N0AA Mg4 118.6(2)
C13 N0AA Mg4 116.9(2)
C13 N0AA C0AA 124.5(3)
N0AA C0AA C17 117.8(3)
N0AA C0AA C29 125.6(3)
C29 C0AA C17 116.5(3)
Mg3 N1AA H1AA 105.6
C22 N1AA Mg3 102.9(2)
C22 N1AA H1AA 105.6
C29 N1AA Mg3 122.3(2)
C29 N1AA H1AA 105.6
C29 N1AA C22 113.6(3)
Mg4 N5 H5 104.5
C14 N5 Mg4 102.40(19)
C14 N5 H5 104.5
C20 N5 Mg4 125.1(2)
C20 N5 H5 104.5
C20 N5 C14 113.8(3)
C7 N6 Mg4 115.1(2)
C7 N6 C27 119.5(3)
C27 N6 Mg4 125.3(2)
N6 C7 C12 120.5(3)
N6 C7 C13 116.7(3)
C12 C7 C13 122.7(3)
N15 C9 C14 114.0(3)
N15 C9 C66 121.9(3)
C66 C9 C14 124.1(3)
N1 C10 C20 127.7(3)
N1 C10 C38 116.8(3)
C20 C10 C38 115.4(3)
C34 C11 H11 120.7
C39 C11 H11 120.7
C39 C11 C34 118.5(3)
C7 C12 C64 119.4(3)
C23 C12 C7 118.3(4)
C23 C12 C64 122.3(4)
N0AA C13 C7 112.8(3)
N0AA C13 C40 131.2(3)
C40 C13 C7 115.9(3)
N5 C14 C53 110.1(3)
C9 C14 N5 103.6(3)
C9 C14 C53 110.6(3)
C28 C14 N5 109.6(2)
C28 C14 C9 110.3(3)
C28 C14 C53 112.3(3)
C9 N15 Mg4 113.0(2)
C33 N15 Mg4 126.7(3)
C33 N15 C9 119.1(3)
H16A C16 H16B 107.6
C22 C16 H16A 108.7
C22 C16 H16B 108.7
C67 C16 H16A 108.7
C67 C16 H16B 108.7
C67 C16 C22 114.1(3)
C0AA C17 H17 118.6
C56 C17 C0AA 122.7(4)
C56 C17 H17 118.6
C21 C18 C41 117.3(3)
C36 C18 C21 118.6(3)
C36 C18 C41 124.1(4)
C21 N19 Mg3 113.7(2)
C54 N19 Mg3 126.7(3)
C54 N19 C21 118.7(3)
C10 C20 N5 120.6(3)
C34 C20 N5 117.4(3)
C34 C20 C10 122.0(3)
C18 C21 C35 121.9(3)
N19 C21 C18 121.0(3)
N19 C21 C35 117.1(3)
N1AA C22 C16 112.8(3)
N1AA C22 C25 103.8(3)
C25 C22 C16 110.7(3)
C40 C22 N1AA 109.1(2)
C40 C22 C16 111.5(3)
C40 C22 C25 108.7(3)
C12 C23 H23 119.3
C12 C23 C50 121.4(4)
C50 C23 H23 119.3
N31 C25 C22 113.2(3)
N31 C25 C44 122.1(4)
C44 C25 C22 124.7(3)
N31 C26 H26 118.5
N31 C26 C49 122.9(4)
C49 C26 H26 118.5
N6 C27 H27 118.4
N6 C27 C50 123.3(4)
C50 C27 H27 118.4
C14 C28 C42 115.9(3)
C35 C28 C14 124.7(3)
C35 C28 C42 119.4(3)
C0AA C29 N1AA 120.5(3)
C30 C29 C0AA 120.5(3)
C30 C29 N1AA 119.0(3)
C29 C30 H30 119.3
C32 C30 C29 121.4(4)
C32 C30 H30 119.3
C25 N31 Mg3 113.7(2)
C26 N31 Mg3 126.1(3)
C26 N31 C25 118.3(3)
C30 C32 H32 120.5
C30 C32 C56 119.0(4)
C56 C32 H32 120.5
N15 C33 H33 119.1
N15 C33 C63 121.8(4)
C63 C33 H33 119.1
C11 C34 H34 119.5
C20 C34 C11 120.9(3)
C20 C34 H34 119.5
N1 C35 C21 111.8(3)
N1 C35 C28 133.0(3)
C28 C35 C21 115.3(3)
C18 C36 H36 120.0
C18 C36 C48 119.9(4)
C48 C36 H36 120.0
C63 C37 H37 119.8
C63 C37 C66 120.5(3)
C66 C37 H37 119.8
C10 C38 H38 118.8
C39 C38 C10 122.4(3)
C39 C38 H38 118.8
C11 C39 C38 120.7(4)
C11 C39 H39 119.7
C38 C39 H39 119.7
C13 C40 C22 126.5(3)
C13 C40 C57 117.8(3)
C22 C40 C57 114.9(3)
C18 C41 H41A 110.0
C18 C41 H41B 110.0
C18 C41 C42 108.3(3)
H41A C41 H41B 108.4
C42 C41 H41A 110.0
C42 C41 H41B 110.0
C28 C42 H42A 109.3
C28 C42 H42B 109.3
C41 C42 C28 111.6(3)
C41 C42 H42A 109.3
C41 C42 H42B 109.3
H42A C42 H42B 108.0
H43A C43 H43B 107.8
C47 C43 H43A 109.0
C47 C43 H43B 109.0
C66 C43 H43A 109.0
C66 C43 H43B 109.0
C66 C43 C47 112.8(3)
C25 C44 C62 120.1(4)
C68 C44 C25 118.4(4)
C68 C44 C62 121.4(3)
C43 C47 H47A 109.6
C43 C47 H47B 109.6
H47A C47 H47B 108.1
C53 C47 C43 110.3(3)
C53 C47 H47A 109.6
C53 C47 H47B 109.6
C36 C48 H48 120.9
C54 C48 C36 118.2(4)
C54 C48 H48 120.9
C26 C49 H49 120.6
C26 C49 C68 118.8(4)
C68 C49 H49 120.6
C23 C50 H50 121.5
C27 C50 C23 117.0(4)
C27 C50 H50 121.5
C14 C53 H53A 108.9
C14 C53 H53B 108.9
C47 C53 C14 113.2(3)
C47 C53 H53A 108.9
C47 C53 H53B 108.9
H53A C53 H53B 107.8
N19 C54 C48 123.5(4)
N19 C54 H54 118.3
C48 C54 H54 118.3
C17 C56 C32 119.7(4)
C17 C56 H56 120.1
C32 C56 H56 120.1
C40 C57 H57A 108.9
C40 C57 H57B 108.9
H57A C57 H57B 107.7
C64 C57 C40 113.3(3)
C64 C57 H57A 108.9
C64 C57 H57B 108.9
C44 C62 H62A 109.6
C44 C62 H62B 109.6
C44 C62 C67 110.1(3)
H62A C62 H62B 108.1
C67 C62 H62A 109.6
C67 C62 H62B 109.6
C33 C63 H63 120.3
C37 C63 C33 119.3(4)
C37 C63 H63 120.3
C12 C64 H64A 109.3
C12 C64 H64B 109.3
C57 C64 C12 111.4(3)
C57 C64 H64A 109.3
C57 C64 H64B 109.3
H64A C64 H64B 108.0
C9 C66 C43 120.7(3)
C37 C66 C9 117.4(3)
C37 C66 C43 121.9(3)
C16 C67 H67A 109.9
C16 C67 H67B 109.9
C62 C67 C16 108.9(4)
C62 C67 H67A 109.9
C62 C67 H67B 109.9
H67A C67 H67B 108.3
C44 C68 H68 120.3
C49 C68 C44 119.3(4)
C49 C68 H68 120.3
H3A C3 H3B 109.5
H3A C3 H3C 109.5
H3B C3 H3C 109.5
C2AA C3 H3A 109.5
C2AA C3 H3B 109.5
C2AA C3 H3C 109.5
N2 C2AA C3 179.5(5)
N4 C2 C1AA 179.2(7)
C2 C1AA H1AB 109.5
C2 C1AA H1AC 109.5
C2 C1AA H1AD 109.5
H1AB C1AA H1AC 109.5
H1AB C1AA H1AD 109.5
H1AC C1AA H1AD 109.5

loop_
_geom_bond_atom_site_label_1
_geom_bond_atom_site_label_2
_geom_bond_distance
Br1 Mg3 2.5896(14)
Br2 Mg4 2.5646(13)
Mg3 N1 2.104(3)
Mg3 N1AA 2.250(3)
Mg3 N19 2.126(3)
Mg3 N31 2.266(3)
Mg4 N0AA 2.082(3)
Mg4 N5 2.214(3)
Mg4 N6 2.096(3)
Mg4 N15 2.239(3)
N1 C10 1.395(4)
N1 C35 1.378(4)
N0AA C0AA 1.399(4)
N0AA C13 1.369(4)
C0AA C17 1.405(5)
C0AA C29 1.403(5)
N1AA H1AA 0.9100
N1AA C22 1.520(4)
N1AA C29 1.442(5)
N5 H5 0.9100
N5 C14 1.526(4)
N5 C20 1.451(4)
N6 C7 1.347(4)
N6 C27 1.350(5)
C7 C12 1.398(5)
C7 C13 1.501(5)
C9 C14 1.525(5)
C9 N15 1.350(4)
C9 C66 1.402(4)
C10 C20 1.402(5)
C10 C38 1.414(5)
C11 H11 0.9300
C11 C34 1.390(5)
C11 C39 1.375(6)
C12 C23 1.382(6)
C12 C64 1.501(5)
C13 C40 1.387(5)
C14 C28 1.522(5)
C14 C53 1.544(5)
N15 C33 1.335(5)
C16 H16A 0.9700
C16 H16B 0.9700
C16 C22 1.551(5)
C16 C67 1.520(6)
C17 H17 0.9300
C17 C56 1.380(5)
C18 C21 1.410(5)
C18 C36 1.381(5)
C18 C41 1.495(5)
N19 C21 1.350(4)
N19 C54 1.340(5)
C20 C34 1.388(5)
C21 C35 1.494(5)
C22 C25 1.520(5)
C22 C40 1.505(5)
C23 H23 0.9300
C23 C50 1.383(6)
C25 N31 1.351(5)
C25 C44 1.395(5)
C26 H26 0.9300
C26 N31 1.342(5)
C26 C49 1.377(6)
C27 H27 0.9300
C27 C50 1.368(6)
C28 C35 1.381(5)
C28 C42 1.523(5)
C29 C30 1.401(5)
C30 H30 0.9300
C30 C32 1.373(6)
C32 H32 0.9300
C32 C56 1.389(6)
C33 H33 0.9300
C33 C63 1.388(5)
C34 H34 0.9300
C36 H36 0.9300
C36 C48 1.382(6)
C37 H37 0.9300
C37 C63 1.357(6)
C37 C66 1.389(5)
C38 H38 0.9300
C38 C39 1.385(5)
C39 H39 0.9300
C40 C57 1.515(5)
C41 H41A 0.9700
C41 H41B 0.9700
C41 C42 1.507(6)
C42 H42A 0.9700
C42 H42B 0.9700
C43 H43A 0.9700
C43 H43B 0.9700
C43 C47 1.520(5)
C43 C66 1.518(5)
C44 C62 1.505(6)
C44 C68 1.389(6)
C47 H47A 0.9700
C47 H47B 0.9700
C47 C53 1.517(5)
C48 H48 0.9300
C48 C54 1.373(6)
C49 H49 0.9300
C49 C68 1.384(7)
C50 H50 0.9300
C53 H53A 0.9700
C53 H53B 0.9700
C54 H54 0.9300
C56 H56 0.9300
C57 H57A 0.9700
C57 H57B 0.9700
C57 C64 1.478(6)
C62 H62A 0.9700
C62 H62B 0.9700
C62 C67 1.513(7)
C63 H63 0.9300
C64 H64A 0.9700
C64 H64B 0.9700
C67 H67A 0.9700
C67 H67B 0.9700
C68 H68 0.9300
N2 C2AA 1.143(6)
C3 H3A 0.9600
C3 H3B 0.9600
C3 H3C 0.9600
C3 C2AA 1.448(6)
C2 N4 1.128(9)
C2 C1AA 1.444(9)
C1AA H1AB 0.9600
C1AA H1AC 0.9600
C1AA H1AD 0.9600

loop_
_geom_torsion_atom_site_label_1
_geom_torsion_atom_site_label_2
_geom_torsion_atom_site_label_3
_geom_torsion_atom_site_label_4
_geom_torsion
Br1 Mg3 N1 C10 -77.4(2)
Br1 Mg3 N1 C35 115.5(2)
Br1 Mg3 N1AA C22 -118.40(18)
Br1 Mg3 N1AA C29 112.6(2)
Br1 Mg3 N19 C21 -101.6(2)
Br1 Mg3 N19 C54 66.8(3)
Br1 Mg3 N31 C25 126.7(3)
Br1 Mg3 N31 C26 -36.9(3)
Br2 Mg4 N0AA C0AA -73.6(3)
Br2 Mg4 N0AA C13 104.0(2)
Br2 Mg4 N5 C14 -121.26(17)
Br2 Mg4 N5 C20 107.5(3)
Br2 Mg4 N6 C7 -107.6(2)
Br2 Mg4 N6 C27 76.3(3)
Br2 Mg4 N15 C9 139.7(2)
Br2 Mg4 N15 C33 -27.8(3)
Mg3 N1 C10 C20 -136.0(3)
Mg3 N1 C10 C38 40.3(4)
Mg3 N1 C35 C21 -19.6(4)
Mg3 N1 C35 C28 159.8(3)
Mg3 N1AA C22 C16 179.6(2)
Mg3 N1AA C22 C25 59.8(3)
Mg3 N1AA C22 C40 -55.9(3)
Mg3 N1AA C29 C0AA 58.9(4)
Mg3 N1AA C29 C30 -119.0(3)
Mg3 N19 C21 C18 164.9(3)
Mg3 N19 C21 C35 -13.0(4)
Mg3 N19 C54 C48 -164.9(3)
Mg4 N0AA C0AA C17 28.9(4)
Mg4 N0AA C0AA C29 -147.3(3)
Mg4 N0AA C13 C7 -3.4(4)
Mg4 N0AA C13 C40 177.6(3)
Mg4 N5 C14 C9 59.6(2)
Mg4 N5 C14 C28 -58.1(3)
Mg4 N5 C14 C53 177.9(2)
Mg4 N5 C20 C10 63.3(4)
Mg4 N5 C20 C34 -114.1(3)
Mg4 N6 C7 C12 -175.3(3)
Mg4 N6 C7 C13 2.6(4)
Mg4 N6 C27 C50 176.1(3)
Mg4 N15 C33 C63 166.5(3)
N1 Mg3 N1AA C22 127.62(19)
N1 Mg3 N1AA C29 -1.4(3)
N1 Mg3 N19 C21 1.8(2)
N1 Mg3 N19 C54 170.1(3)
N1 Mg3 N31 C25 -69.4(7)
N1 Mg3 N31 C26 127.0(6)
N1 C10 C20 N5 -0.3(5)
N1 C10 C20 C34 177.0(3)
N1 C10 C38 C39 -175.8(3)
N0AA Mg4 N5 C14 124.05(19)
N0AA Mg4 N5 C20 -7.2(3)
N0AA Mg4 N6 C7 -3.4(3)
N0AA Mg4 N6 C27 -179.5(3)
N0AA Mg4 N15 C9 -47.3(6)
N0AA Mg4 N15 C33 145.2(5)
N0AA C0AA C17 C56 -174.6(3)
N0AA C0AA C29 N1AA -3.2(5)
N0AA C0AA C29 C30 174.7(3)
N0AA C13 C40 C22 -11.3(6)
N0AA C13 C40 C57 157.8(4)
C0AA N0AA C13 C7 174.1(3)
C0AA N0AA C13 C40 -5.0(6)
C0AA C17 C56 C32 0.1(6)
C0AA C29 C30 C32 -1.0(6)
N1AA Mg3 N1 C10 40.0(3)
N1AA Mg3 N1 C35 -127.1(2)
N1AA Mg3 N19 C21 100.1(3)
N1AA Mg3 N19 C54 -91.5(3)
N1AA Mg3 N31 C25 13.4(3)
N1AA Mg3 N31 C26 -150.2(4)
N1AA C22 C25 N31 -52.6(4)
N1AA C22 C25 C44 127.0(4)
N1AA C22 C40 C13 -28.7(5)
N1AA C22 C40 C57 161.9(3)
N1AA C29 C30 C32 176.9(3)
N5 Mg4 N0AA C0AA 51.9(3)
N5 Mg4 N0AA C13 -130.5(2)
N5 Mg4 N6 C7 87.1(3)
N5 Mg4 N6 C27 -89.0(4)
N5 Mg4 N15 C9 17.5(2)
N5 Mg4 N15 C33 -150.0(4)
N5 C14 C28 C35 -37.5(5)
N5 C14 C28 C42 144.4(3)
N5 C14 C53 C47 -156.3(3)
N5 C20 C34 C11 175.1(3)
N6 Mg4 N0AA C0AA -173.9(3)
N6 Mg4 N0AA C13 3.7(2)
N6 Mg4 N5 C14 42.0(3)
N6 Mg4 N5 C20 -89.2(3)
N6 Mg4 N15 C9 -117.3(3)
N6 Mg4 N15 C33 75.2(3)
N6 C7 C12 C23 -1.4(6)
N6 C7 C12 C64 177.3(4)
N6 C7 C13 N0AA 0.4(4)
N6 C7 C13 C40 179.7(3)
N6 C27 C50 C23 -0.8(7)
C7 N6 C27 C50 0.1(6)
C7 C12 C23 C50 0.7(7)
C7 C12 C64 C57 26.4(6)
C7 C13 C40 C22 169.6(3)
C7 C13 C40 C57 -21.3(5)
C9 C14 C28 C35 -151.0(3)
C9 C14 C28 C42 30.9(4)
C9 C14 C53 C47 -42.3(4)
C9 N15 C33 C63 -0.3(6)
C10 N1 C35 C21 174.3(3)
C10 N1 C35 C28 -6.4(6)
C10 C20 C34 C11 -2.3(5)
C10 C38 C39 C11 -1.1(6)
C12 C7 C13 N0AA 178.3(3)
C12 C7 C13 C40 -2.4(5)
C12 C23 C50 C27 0.4(7)
C13 N0AA C0AA C17 -148.5(3)
C13 N0AA C0AA C29 35.3(5)
C13 C7 C12 C23 -179.2(4)
C13 C7 C12 C64 -0.5(6)
C13 C40 C57 C64 48.4(5)
C14 N5 C20 C10 -63.3(4)
C14 N5 C20 C34 119.3(3)
C14 C9 N15 Mg4 12.4(4)
C14 C9 N15 C33 -179.1(3)
C14 C9 C66 C37 178.7(4)
C14 C9 C66 C43 -1.7(6)
C14 C28 C35 N1 -1.1(6)
C14 C28 C35 C21 178.3(3)
C14 C28 C42 C41 141.2(3)
N15 Mg4 N0AA C0AA 113.7(5)
N15 Mg4 N0AA C13 -68.7(6)
N15 Mg4 N5 C14 -41.63(19)
N15 Mg4 N5 C20 -172.9(3)
N15 Mg4 N6 C7 161.6(3)
N15 Mg4 N6 C27 -14.5(3)
N15 C9 C14 N5 -49.1(4)
N15 C9 C14 C28 68.2(4)
N15 C9 C14 C53 -167.0(3)
N15 C9 C66 C37 -1.8(6)
N15 C9 C66 C43 177.7(4)
N15 C33 C63 C37 -0.3(7)
C16 C22 C25 N31 -173.8(3)
C16 C22 C25 C44 5.7(5)
C16 C22 C40 C13 96.6(4)
C16 C22 C40 C57 -72.8(4)
C17 C0AA C29 N1AA -179.4(3)
C17 C0AA C29 C30 -1.5(5)
C18 C21 C35 N1 -156.3(3)
C18 C21 C35 C28 24.2(5)
C18 C36 C48 C54 -4.3(6)
C18 C41 C42 C28 56.8(4)
N19 Mg3 N1 C10 177.5(3)
N19 Mg3 N1 C35 10.5(2)
N19 Mg3 N1AA C22 39.5(3)
N19 Mg3 N1AA C29 -89.6(3)
N19 Mg3 N31 C25 -125.9(3)
N19 Mg3 N31 C26 70.5(4)
N19 C21 C35 N1 21.6(4)
N19 C21 C35 C28 -157.8(3)
C20 N5 C14 C9 -162.6(3)
C20 N5 C14 C28 79.7(3)
C20 N5 C14 C53 -44.3(4)
C20 C10 C38 C39 1.0(5)
C21 C18 C36 C48 2.9(6)
C21 C18 C41 C42 -38.9(5)
C21 N19 C54 C48 3.0(6)
C22 N1AA C29 C0AA -65.4(4)
C22 N1AA C29 C30 116.7(3)
C22 C16 C67 C62 -61.6(5)
C22 C25 N31 Mg3 17.2(4)
C22 C25 N31 C26 -177.8(4)
C22 C25 C44 C62 -6.9(6)
C22 C25 C44 C68 176.1(4)
C22 C40 C57 C64 -141.2(4)
C23 C12 C64 C57 -155.0(4)
C25 C22 C40 C13 -141.2(4)
C25 C22 C40 C57 49.4(4)
C25 C44 C62 C67 -26.0(6)
C25 C44 C68 C49 2.0(7)
C26 C49 C68 C44 1.8(7)
C27 N6 C7 C12 1.0(5)
C27 N6 C7 C13 179.0(3)
C28 C14 C53 C47 81.3(4)
C29 C0AA C17 C56 2.0(5)
C29 N1AA C22 C16 -46.1(4)
C29 N1AA C22 C25 -165.9(3)
C29 N1AA C22 C40 78.4(4)
C29 C30 C32 C56 3.2(6)
C30 C32 C56 C17 -2.8(6)
N31 Mg3 N1 C10 119.4(6)
N31 Mg3 N1 C35 -47.7(7)
N31 Mg3 N1AA C22 -39.53(19)
N31 Mg3 N1AA C29 -168.6(3)
N31 Mg3 N19 C21 171.1(2)
N31 Mg3 N19 C54 -20.5(3)
N31 C25 C44 C62 172.6(4)
N31 C25 C44 C68 -4.4(6)
N31 C26 C49 C68 -3.7(7)
C34 C11 C39 C38 -0.5(6)
C35 N1 C10 C20 29.9(5)
C35 N1 C10 C38 -153.8(3)
C35 C28 C42 C41 -37.0(5)
C36 C18 C21 N19 1.5(5)
C36 C18 C21 C35 179.4(3)
C36 C18 C41 C42 140.5(4)
C36 C48 C54 N19 1.4(6)
C38 C10 C20 N5 -176.6(3)
C38 C10 C20 C34 0.7(5)
C39 C11 C34 C20 2.2(5)
C40 C22 C25 N31 63.4(4)
C40 C22 C25 C44 -117.0(4)
C40 C57 C64 C12 -48.5(5)
C41 C18 C21 N19 -179.0(3)
C41 C18 C21 C35 -1.1(5)
C41 C18 C36 C48 -176.5(4)
C42 C28 C35 N1 176.9(3)
C42 C28 C35 C21 -3.7(5)
C43 C47 C53 C14 62.2(4)
C44 C25 N31 Mg3 -162.3(3)
C44 C25 N31 C26 2.7(6)
C44 C62 C67 C16 58.3(5)
C47 C43 C66 C9 20.0(6)
C47 C43 C66 C37 -160.4(4)
C49 C26 N31 Mg3 164.4(3)
C49 C26 N31 C25 1.5(6)
C53 C14 C28 C35 85.2(4)
C53 C14 C28 C42 -92.9(4)
C54 N19 C21 C18 -4.4(5)
C54 N19 C21 C35 177.6(3)
C62 C44 C68 C49 -174.9(5)
C63 C37 C66 C9 1.2(6)
C63 C37 C66 C43 -178.4(4)
C64 C12 C23 C50 -178.0(4)
C66 C9 C14 N5 130.5(4)
C66 C9 C14 C28 -112.3(4)
C66 C9 C14 C53 12.5(5)
C66 C9 N15 Mg4 -167.2(3)
C66 C9 N15 C33 1.4(6)
C66 C37 C63 C33 -0.2(7)
C66 C43 C47 C53 -48.9(5)
C67 C16 C22 N1AA -87.1(4)
C67 C16 C22 C25 28.6(5)
C67 C16 C22 C40 149.7(4)
C68 C44 C62 C67 150.9(4)
